data_7040074
loop_
_publ_author_name
'Shin, Jong Won'
'Jeong, Ah Rim'
'Lee, Sun Young'
'Kim, Cheal'
'Hayami, Shinya'
'Min, Kil Sik'

_publ_section_title
;
 Trinuclear nickel and cobalt complexes containing unsymmetrical tripodal
 tetradentate ligands: syntheses, structural, magnetic, and catalytic
 properties.
;
_journal_issue 36
_journal_name_full 'Dalton transactions (Cambridge, England : 2003)'
_journal_page_first 14089
_journal_page_last 14100
_journal_paper_doi 10.1039/c6dt02701f
_journal_volume 45
_journal_year 2016
_chemical_formula_sum 'C32 H48 Co3 N4 O12'
_chemical_formula_weight 857.53
_chemical_name_systematic
;
 ?
;
_space_group_crystal_system monoclinic
_space_group_IT_number 14
_space_group_name_Hall '-P 2ybc'
_space_group_name_H-M_alt 'P 1 21/c 1'
_symmetry_space_group_name_Hall '-P 2ybc'
_symmetry_space_group_name_H-M 'P 1 21/c 1'
_atom_sites_solution_hydrogens geom
_audit_creation_method SHELXL-2013
_audit_update_record
;
2016-03-01 deposited with the CCDC.
2016-07-28 downloaded from the CCDC.
;
_cell_angle_alpha 90
_cell_angle_beta 94.12(3)
_cell_angle_gamma 90
_cell_formula_units_Z 2
_cell_length_a 7.9190(16)
_cell_length_b 23.274(5)
_cell_length_c 9.4900(19)
_cell_measurement_reflns_used 37930
_cell_measurement_temperature 100(2)
_cell_measurement_theta_max 29.48
_cell_measurement_theta_min 0.36
_cell_volume 1744.6(6)
_computing_cell_refinement HKL3000
_computing_data_collection 'PAL ADSC Quantum-210 ADX Program'
_computing_data_reduction HKL3000
_computing_molecular_graphics ORTEP
_computing_publication_material WINGX
_computing_structure_refinement 'SHELXL-2013 (Sheldrick, 2013)'
_computing_structure_solution 'SHELXS-2013 (Sheldrick, 2013)'
_diffrn_ambient_temperature 100(2)
_diffrn_measured_fraction_theta_full 0.974
_diffrn_measured_fraction_theta_max 0.845
_diffrn_measurement_device_type 'ADSC Q210 CCD area detector'
_diffrn_measurement_method 'omega scan'
_diffrn_radiation_type synchrotron
_diffrn_radiation_wavelength 0.630
_diffrn_reflns_av_R_equivalents 0.0621
_diffrn_reflns_av_unetI/netI 0.0559
_diffrn_reflns_Laue_measured_fraction_full 0.974
_diffrn_reflns_Laue_measured_fraction_max 0.845
_diffrn_reflns_limit_h_max 10
_diffrn_reflns_limit_h_min -10
_diffrn_reflns_limit_k_max 36
_diffrn_reflns_limit_k_min -36
_diffrn_reflns_limit_l_max 14
_diffrn_reflns_limit_l_min -14
_diffrn_reflns_number 21064
_diffrn_reflns_point_group_measured_fraction_full 0.974
_diffrn_reflns_point_group_measured_fraction_max 0.845
_diffrn_reflns_theta_full 22.210
_diffrn_reflns_theta_max 29.431
_diffrn_reflns_theta_min 1.551
_diffrn_source 'PLSII 2D bending magnet'
_exptl_absorpt_coefficient_mu 1.060
_exptl_absorpt_correction_T_max 0.969
_exptl_absorpt_correction_T_min 0.949
_exptl_absorpt_correction_type empirical
_exptl_absorpt_process_details 'HKL3000 Scalepack'
_exptl_crystal_colour red
_exptl_crystal_density_diffrn 1.632
_exptl_crystal_description block
_exptl_crystal_F_000 890
_exptl_crystal_size_max 0.050
_exptl_crystal_size_mid 0.030
_exptl_crystal_size_min 0.030
_refine_diff_density_max 0.674
_refine_diff_density_min -0.988
_refine_diff_density_rms 0.113
_refine_ls_extinction_method none
_refine_ls_goodness_of_fit_ref 1.027
_refine_ls_hydrogen_treatment constr
_refine_ls_matrix_type full
_refine_ls_number_parameters 236
_refine_ls_number_reflns 5861
_refine_ls_number_restraints 0
_refine_ls_restrained_S_all 1.027
_refine_ls_R_factor_all 0.0677
_refine_ls_R_factor_gt 0.0445
_refine_ls_shift/su_max 0.000
_refine_ls_shift/su_mean 0.000
_refine_ls_structure_factor_coef Fsqd
_refine_ls_weighting_details
;
 w=1/[\s^2^(Fo^2^)+(0.0747P)^2^]
 where P=(Fo^2^+2Fc^2^)/3
;
_refine_ls_weighting_scheme calc
_refine_ls_wR_factor_gt 0.1155
_refine_ls_wR_factor_ref 0.1231
_reflns_Friedel_coverage 0.000
_reflns_number_gt 4241
_reflns_number_total 5861
_reflns_threshold_expression 'I > 2\s(I)'
_cod_data_source_file c6dt02701f2.cif
_cod_data_source_block shelx
_cod_depositor_comments 'Adding full bibliography for 7040072--7040074.cif.'
_cod_original_cell_volume 1744.5(6)
_cod_database_code 7040074
_shelx_space_group_comment
;
The symmetry employed for this shelxl refinement is uniquely defined
by the following loop, which should always be used as a source of
symmetry information in preference to the above space-group names.
They are only intended as comments.
;
_shelx_estimated_absorpt_t_min 0.949
_shelx_estimated_absorpt_t_max 0.969
_shelxl_version_number 2013-2

loop_
_space_group_symop_operation_xyz
'x, y, z'
'-x, y+1/2, -z+1/2'
'-x, -y, -z'
'x, -y-1/2, z-1/2'

loop_
_atom_site_label
_atom_site_type_symbol
_atom_site_fract_x
_atom_site_fract_y
_atom_site_fract_z
_atom_site_U_iso_or_equiv
_atom_site_adp_type
_atom_site_occupancy
_atom_site_site_symmetry_order
_atom_site_calc_flag
_atom_site_refinement_flags_posn
_atom_site_refinement_flags_adp
_atom_site_refinement_flags_occupancy
Co1 Co -0.00348(3) 0.62237(2) 0.60059(3) 0.01874(9) Uani 1 1 d . . .
Co2 Co 0.0000 0.5000 0.5000 0.01796(10) Uani 1 2 d S . P
N1 N 0.1393(2) 0.69004(7) 0.5921(2) 0.0226(4) Uani 1 1 d . . .
N2 N -0.1340(2) 0.65624(7) 0.4411(2) 0.0241(4) Uani 1 1 d . . .
O1 O -0.15891(18) 0.56018(6) 0.58204(15) 0.0206(3) Uani 1 1 d . . .
O2 O 0.12169(18) 0.58184(6) 0.47044(15) 0.0209(3) Uani 1 1 d . . .
C1 C 0.2959(3) 0.69676(9) 0.6519(3) 0.0274(5) Uani 1 1 d . . .
H1 H 0.3431 0.6675 0.7125 0.033 Uiso 1 1 calc R U .
C2 C 0.3923(3) 0.74572(10) 0.6277(3) 0.0332(5) Uani 1 1 d . . .
H2 H 0.5029 0.7502 0.6721 0.040 Uiso 1 1 calc R U .
C3 C 0.3220(3) 0.78755(10) 0.5373(3) 0.0365(6) Uani 1 1 d . . .
H3 H 0.3859 0.8206 0.5163 0.044 Uiso 1 1 calc R U .
C4 C 0.1583(3) 0.78086(9) 0.4777(3) 0.0314(5) Uani 1 1 d . . .
H4 H 0.1082 0.8097 0.4173 0.038 Uiso 1 1 calc R U .
C5 C 0.0684(3) 0.73170(8) 0.5071(2) 0.0259(4) Uani 1 1 d . . .
C6 C -0.1093(3) 0.71959(9) 0.4507(3) 0.0285(5) Uani 1 1 d . . .
H6A H -0.1900 0.7364 0.5142 0.034 Uiso 1 1 calc R U .
H6B H -0.1305 0.7372 0.3561 0.034 Uiso 1 1 calc R U .
C7 C -0.3122(3) 0.63891(10) 0.4583(3) 0.0281(5) Uani 1 1 d . . .
H7A H -0.3810 0.6441 0.3679 0.034 Uiso 1 1 calc R U .
H7B H -0.3608 0.6633 0.5306 0.034 Uiso 1 1 calc R U .
C8 C -0.3154(3) 0.57526(9) 0.5039(2) 0.0254(4) Uani 1 1 d . . .
H8 H -0.3280 0.5508 0.4170 0.030 Uiso 1 1 calc R U .
C9 C -0.4643(3) 0.56361(10) 0.5919(3) 0.0325(5) Uani 1 1 d . . .
H9A H -0.4630 0.5232 0.6209 0.049 Uiso 1 1 calc R U .
H9B H -0.5702 0.5719 0.5358 0.049 Uiso 1 1 calc R U .
H9C H -0.4558 0.5882 0.6760 0.049 Uiso 1 1 calc R U .
C10 C -0.0685(3) 0.63166(9) 0.3090(2) 0.0264(4) Uani 1 1 d . . .
H10A H -0.0750 0.6609 0.2331 0.032 Uiso 1 1 calc R U .
H10B H -0.1379 0.5982 0.2765 0.032 Uiso 1 1 calc R U .
C11 C 0.1153(3) 0.61317(9) 0.3420(2) 0.0254(4) Uani 1 1 d . . .
H11 H 0.1871 0.6483 0.3561 0.031 Uiso 1 1 calc R U .
C12 C 0.1830(3) 0.57721(10) 0.2245(3) 0.0320(5) Uani 1 1 d . . .
H12A H 0.3003 0.5660 0.2513 0.048 Uiso 1 1 calc R U .
H12B H 0.1791 0.5998 0.1372 0.048 Uiso 1 1 calc R U .
H12C H 0.1133 0.5427 0.2095 0.048 Uiso 1 1 calc R U .
O3 O 0.14049(18) 0.59477(6) 0.75683(16) 0.0214(3) Uani 1 1 d . . .
O4 O 0.13923(18) 0.50171(6) 0.69658(16) 0.0230(3) Uani 1 1 d . . .
O5 O -0.14026(19) 0.66494(6) 0.72589(17) 0.0240(3) Uani 1 1 d . . .
O6 O -0.3487(2) 0.67685(9) 0.8645(2) 0.0449(5) Uani 1 1 d . . .
C13 C 0.1904(3) 0.54333(9) 0.7713(2) 0.0220(4) Uani 1 1 d . . .
C14 C 0.3215(3) 0.53251(10) 0.8910(2) 0.0300(5) Uani 1 1 d . . .
H14A H 0.2659 0.5186 0.9735 0.045 Uiso 1 1 calc R U .
H14B H 0.3820 0.5683 0.9151 0.045 Uiso 1 1 calc R U .
H14C H 0.4020 0.5035 0.8623 0.045 Uiso 1 1 calc R U .
C15 C -0.1866(3) 0.59332(11) 0.9037(3) 0.0364(5) Uani 1 1 d . . .
H15A H -0.2674 0.5867 0.9755 0.055 Uiso 1 1 calc R U .
H15B H -0.0719 0.5961 0.9494 0.055 Uiso 1 1 calc R U .
H15C H -0.1919 0.5613 0.8365 0.055 Uiso 1 1 calc R U .
C16 C -0.2299(3) 0.64796(10) 0.8268(3) 0.0298(5) Uani 1 1 d . . .

loop_
_atom_site_aniso_label
_atom_site_aniso_U_11
_atom_site_aniso_U_22
_atom_site_aniso_U_33
_atom_site_aniso_U_23
_atom_site_aniso_U_13
_atom_site_aniso_U_12
Co1 0.02207(17) 0.01099(12) 0.02402(15) -0.00016(9) 0.00767(11) 0.00173(9)
Co2 0.0201(2) 0.01049(15) 0.0242(2) -0.00070(13) 0.00795(15) 0.00115(12)
N1 0.0253(9) 0.0143(7) 0.0296(9) -0.0013(6) 0.0108(7) -0.0003(6)
N2 0.0307(10) 0.0142(7) 0.0279(9) 0.0013(6) 0.0049(7) 0.0041(6)
O1 0.0185(7) 0.0151(6) 0.0289(7) -0.0006(5) 0.0069(5) 0.0010(5)
O2 0.0239(7) 0.0152(6) 0.0249(7) 0.0006(5) 0.0110(6) 0.0023(5)
C1 0.0288(12) 0.0161(9) 0.0392(13) 0.0004(8) 0.0140(9) 0.0006(7)
C2 0.0263(12) 0.0236(10) 0.0516(15) -0.0006(10) 0.0145(10) -0.0027(8)
C3 0.0443(15) 0.0176(9) 0.0509(15) 0.0012(9) 0.0259(12) -0.0024(9)
C4 0.0399(14) 0.0167(9) 0.0397(13) 0.0046(8) 0.0181(10) 0.0025(8)
C5 0.0358(12) 0.0142(8) 0.0294(11) 0.0001(7) 0.0125(9) 0.0020(8)
C6 0.0395(13) 0.0138(8) 0.0329(12) 0.0029(8) 0.0069(10) 0.0056(8)
C7 0.0231(11) 0.0243(10) 0.0367(12) -0.0004(9) 0.0019(9) 0.0058(8)
C8 0.0226(11) 0.0205(9) 0.0336(11) -0.0016(8) 0.0060(9) 0.0020(7)
C9 0.0262(12) 0.0279(11) 0.0444(13) -0.0050(10) 0.0101(10) -0.0025(8)
C10 0.0376(13) 0.0185(9) 0.0236(10) 0.0019(7) 0.0065(9) 0.0034(8)
C11 0.0321(12) 0.0180(9) 0.0280(11) 0.0019(7) 0.0144(9) 0.0002(8)
C12 0.0423(14) 0.0236(10) 0.0323(12) 0.0008(9) 0.0175(10) 0.0000(9)
O3 0.0250(8) 0.0147(6) 0.0252(7) -0.0011(5) 0.0058(6) 0.0012(5)
O4 0.0259(8) 0.0138(6) 0.0296(8) 0.0007(5) 0.0036(6) 0.0020(5)
O5 0.0264(8) 0.0167(6) 0.0301(8) -0.0031(6) 0.0104(6) 0.0013(5)
O6 0.0386(11) 0.0397(10) 0.0596(13) -0.0083(9) 0.0254(9) 0.0011(8)
C13 0.0231(10) 0.0182(8) 0.0260(10) 0.0013(7) 0.0095(8) 0.0010(7)
C14 0.0357(13) 0.0256(10) 0.0287(11) 0.0004(9) 0.0023(9) 0.0058(9)
C15 0.0396(14) 0.0303(12) 0.0409(14) 0.0019(10) 0.0134(11) -0.0019(10)
C16 0.0272(12) 0.0269(11) 0.0361(12) -0.0052(9) 0.0078(9) -0.0036(8)

loop_
_atom_type_symbol
_atom_type_description
_atom_type_scat_dispersion_real
_atom_type_scat_dispersion_imag
_atom_type_scat_source
C C 0.0024 0.0012 'International Tables Vol C Tables 4.2.6.8 and 6.1.1.4'
H H 0.0000 0.0000 'International Tables Vol C Tables 4.2.6.8 and 6.1.1.4'
N N 0.0047 0.0024 'International Tables Vol C Tables 4.2.6.8 and 6.1.1.4'
Co Co 0.3391 0.7736 'International Tables Vol C Tables 4.2.6.8 and 6.1.1.4'
O O 0.0086 0.0047 'International Tables Vol C Tables 4.2.6.8 and 6.1.1.4'

loop_
_geom_angle_atom_site_label_1
_geom_angle_atom_site_label_2
_geom_angle_atom_site_label_3
_geom_angle
_geom_angle_site_symmetry_1
_geom_angle_site_symmetry_3
O2 Co1 O1 85.76(6) . .
O2 Co1 O3 91.58(6) . .
O1 Co1 O3 99.31(6) . .
O2 Co1 O5 177.00(7) . .
O1 Co1 O5 93.40(6) . .
O3 Co1 O5 91.39(7) . .
O2 Co1 N2 88.17(7) . .
O1 Co1 N2 86.09(7) . .
O3 Co1 N2 174.56(7) . .
O5 Co1 N2 88.90(7) . .
O2 Co1 N1 92.47(7) . .
O1 Co1 N1 171.21(7) . .
O3 Co1 N1 89.33(7) . .
O5 Co1 N1 87.93(7) . .
N2 Co1 N1 85.25(8) . .
O1 Co2 O1 180.0 3_566 .
O1 Co2 O4 93.01(6) 3_566 .
O1 Co2 O4 86.99(6) . .
O1 Co2 O4 87.00(6) 3_566 3_566
O1 Co2 O4 93.00(6) . 3_566
O4 Co2 O4 180.00(7) . 3_566
O1 Co2 O2 75.02(5) 3_566 3_566
O1 Co2 O2 104.98(5) . 3_566
O4 Co2 O2 96.43(6) . 3_566
O4 Co2 O2 83.57(6) 3_566 3_566
O1 Co2 O2 104.98(5) 3_566 .
O1 Co2 O2 75.02(5) . .
O4 Co2 O2 83.57(6) . .
O4 Co2 O2 96.43(6) 3_566 .
O2 Co2 O2 180.00(3) 3_566 .
C1 N1 C5 120.07(19) . .
C1 N1 Co1 127.03(15) . .
C5 N1 Co1 112.74(16) . .
C7 N2 C6 112.56(17) . .
C7 N2 C10 112.02(18) . .
C6 N2 C10 112.08(17) . .
C7 N2 Co1 105.14(14) . .
C6 N2 Co1 107.12(14) . .
C10 N2 Co1 107.42(13) . .
C8 O1 Co1 112.93(12) . .
C8 O1 Co2 119.62(12) . .
Co1 O1 Co2 98.21(6) . .
C11 O2 Co1 108.49(11) . .
C11 O2 Co2 125.15(13) . .
Co1 O2 Co2 95.47(6) . .
N1 C1 C2 121.8(2) . .
N1 C1 H1 119.1 . .
C2 C1 H1 119.1 . .
C3 C2 C1 118.2(2) . .
C3 C2 H2 120.9 . .
C1 C2 H2 120.9 . .
C4 C3 C2 119.7(2) . .
C4 C3 H3 120.1 . .
C2 C3 H3 120.1 . .
C3 C4 C5 119.3(2) . .
C3 C4 H4 120.4 . .
C5 C4 H4 120.4 . .
N1 C5 C4 120.9(2) . .
N1 C5 C6 114.61(18) . .
C4 C5 C6 124.5(2) . .
N2 C6 C5 108.95(17) . .
N2 C6 H6A 109.9 . .
C5 C6 H6A 109.9 . .
N2 C6 H6B 109.9 . .
C5 C6 H6B 109.9 . .
H6A C6 H6B 108.3 . .
N2 C7 C8 109.03(17) . .
N2 C7 H7A 109.9 . .
C8 C7 H7A 109.9 . .
N2 C7 H7B 109.9 . .
C8 C7 H7B 109.9 . .
H7A C7 H7B 108.3 . .
O1 C8 C9 110.25(19) . .
O1 C8 C7 110.29(17) . .
C9 C8 C7 110.80(18) . .
O1 C8 H8 108.5 . .
C9 C8 H8 108.5 . .
C7 C8 H8 108.5 . .
C8 C9 H9A 109.5 . .
C8 C9 H9B 109.5 . .
H9A C9 H9B 109.5 . .
C8 C9 H9C 109.5 . .
H9A C9 H9C 109.5 . .
H9B C9 H9C 109.5 . .
N2 C10 C11 108.50(19) . .
N2 C10 H10A 110.0 . .
C11 C10 H10A 110.0 . .
N2 C10 H10B 110.0 . .
C11 C10 H10B 110.0 . .
H10A C10 H10B 108.4 . .
O2 C11 C12 110.74(17) . .
O2 C11 C10 107.19(17) . .
C12 C11 C10 112.7(2) . .
O2 C11 H11 108.7 . .
C12 C11 H11 108.7 . .
C10 C11 H11 108.7 . .
C11 C12 H12A 109.5 . .
C11 C12 H12B 109.5 . .
H12A C12 H12B 109.5 . .
C11 C12 H12C 109.5 . .
H12A C12 H12C 109.5 . .
H12B C12 H12C 109.5 . .
C13 O3 Co1 124.44(14) . .
C13 O4 Co2 130.33(14) . .
C16 O5 Co1 131.21(14) . .
O4 C13 O3 125.8(2) . .
O4 C13 C14 118.46(19) . .
O3 C13 C14 115.72(19) . .
C13 C14 H14A 109.5 . .
C13 C14 H14B 109.5 . .
H14A C14 H14B 109.5 . .
C13 C14 H14C 109.5 . .
H14A C14 H14C 109.5 . .
H14B C14 H14C 109.5 . .
C16 C15 H15A 109.5 . .
C16 C15 H15B 109.5 . .
H15A C15 H15B 109.5 . .
C16 C15 H15C 109.5 . .
H15A C15 H15C 109.5 . .
H15B C15 H15C 109.5 . .
O6 C16 O5 121.3(2) . .
O6 C16 C15 118.5(2) . .
O5 C16 C15 120.1(2) . .

loop_
_geom_bond_atom_site_label_1
_geom_bond_atom_site_label_2
_geom_bond_distance
_geom_bond_site_symmetry_2
Co1 O2 1.8904(14) .
Co1 O1 1.8999(14) .
Co1 O3 1.9152(16) .
Co1 O5 1.9375(15) .
Co1 N2 1.9380(19) .
Co1 N1 1.9441(17) .
Co2 O1 2.0718(14) 3_566
Co2 O1 2.0719(14) .
Co2 O4 2.0980(17) .
Co2 O4 2.0980(17) 3_566
Co2 O2 2.1620(14) 3_566
Co2 O2 2.1621(14) .
N1 C1 1.335(3) .
N1 C5 1.357(3) .
N2 C7 1.487(3) .
N2 C6 1.489(3) .
N2 C10 1.504(3) .
O1 C8 1.441(3) .
O2 C11 1.418(3) .
C1 C2 1.400(3) .
C1 H1 0.9500 .
C2 C3 1.388(4) .
C2 H2 0.9500 .
C3 C4 1.385(4) .
C3 H3 0.9500 .
C4 C5 1.386(3) .
C4 H4 0.9500 .
C5 C6 1.496(3) .
C6 H6A 0.9900 .
C6 H6B 0.9900 .
C7 C8 1.544(3) .
C7 H7A 0.9900 .
C7 H7B 0.9900 .
C8 C9 1.518(3) .
C8 H8 1.0000 .
C9 H9A 0.9800 .
C9 H9B 0.9800 .
C9 H9C 0.9800 .
C10 C11 1.528(3) .
C10 H10A 0.9900 .
C10 H10B 0.9900 .
C11 C12 1.522(3) .
C11 H11 1.0000 .
C12 H12A 0.9800 .
C12 H12B 0.9800 .
C12 H12C 0.9800 .
O3 C13 1.265(2) .
O4 C13 1.251(3) .
O5 C16 1.295(3) .
O6 C16 1.230(3) .
C13 C14 1.504(3) .
C14 H14A 0.9800 .
C14 H14B 0.9800 .
C14 H14C 0.9800 .
C15 C16 1.494(4) .
C15 H15A 0.9800 .
C15 H15B 0.9800 .
C15 H15C 0.9800 .

loop_
_geom_torsion_atom_site_label_1
_geom_torsion_atom_site_label_2
_geom_torsion_atom_site_label_3
_geom_torsion_atom_site_label_4
_geom_torsion
O2 Co1 O1 C8 -108.13(13)
O3 Co1 O1 C8 160.96(13)
O5 Co1 O1 C8 68.99(13)
N2 Co1 O1 C8 -19.68(13)
O2 Co1 O1 Co2 18.97(6)
O3 Co1 O1 Co2 -71.94(7)
O5 Co1 O1 Co2 -163.91(7)
N2 Co1 O1 Co2 107.42(7)
O1 Co1 O2 C11 111.89(14)
O3 Co1 O2 C11 -148.89(13)
N2 Co1 O2 C11 25.67(14)
N1 Co1 O2 C11 -59.49(14)
O1 Co1 O2 Co2 -18.04(6)
O3 Co1 O2 Co2 81.18(6)
N2 Co1 O2 Co2 -104.26(7)
N1 Co1 O2 Co2 170.58(7)
C5 N1 C1 C2 -1.1(3)
Co1 N1 C1 C2 174.12(17)
N1 C1 C2 C3 -0.9(4)
C1 C2 C3 C4 2.2(4)
C2 C3 C4 C5 -1.4(4)
C1 N1 C5 C4 1.9(3)
Co1 N1 C5 C4 -173.96(17)
C1 N1 C5 C6 -178.10(19)
Co1 N1 C5 C6 6.0(2)
C3 C4 C5 N1 -0.7(3)
C3 C4 C5 C6 179.4(2)
C7 N2 C6 C5 150.84(19)
C10 N2 C6 C5 -81.8(2)
Co1 N2 C6 C5 35.8(2)
N1 C5 C6 N2 -28.0(3)
C4 C5 C6 N2 152.0(2)
C6 N2 C7 C8 -158.51(19)
C10 N2 C7 C8 74.1(2)
Co1 N2 C7 C8 -42.2(2)
Co1 O1 C8 C9 -123.26(15)
Co2 O1 C8 C9 121.98(16)
Co1 O1 C8 C7 -0.6(2)
Co2 O1 C8 C7 -115.34(16)
N2 C7 C8 O1 28.7(2)
N2 C7 C8 C9 151.03(19)
C7 N2 C10 C11 -140.55(18)
C6 N2 C10 C11 91.8(2)
Co1 N2 C10 C11 -25.58(19)
Co1 O2 C11 C12 -168.63(15)
Co2 O2 C11 C12 -57.6(2)
Co1 O2 C11 C10 -45.35(18)
Co2 O2 C11 C10 65.65(19)
N2 C10 C11 O2 46.7(2)
N2 C10 C11 C12 168.76(17)
Co2 O4 C13 O3 14.8(3)
Co2 O4 C13 C14 -165.91(14)
Co1 O3 C13 O4 -8.8(3)
Co1 O3 C13 C14 171.92(13)
Co1 O5 C16 O6 -156.27(18)
Co1 O5 C16 C15 25.9(3)
